data_7134188
loop_
_publ_author_name
'Francis, Maria'
'Patra, Asutosh'
'Salam, Farsana Abdul'
'Prathapa, Siriyara Jagannatha'
'Roy, Sudipta'

_publ_section_title
;
 Isolation of mixed valence charge-neutral Ag<sub>12</sub>, and dicationic
 Ag<sub>10</sub> nano-clusters stabilized by carbene-phosphaalkenides.
;
_journal_issue 7
_journal_name_full 'Chemical communications (Cambridge, England)'
_journal_page_first 1379
_journal_page_last 1382
_journal_paper_doi 10.1039/d4cc05628k
_journal_volume 61
_journal_year 2025
_chemical_formula_moiety 'C120 H186 Ag12 Cl3 N6 P6'
_chemical_formula_sum 'C120 H186 Ag12 Cl3 N6 P6'
_chemical_formula_weight 3299.35
_space_group_crystal_system trigonal
_space_group_IT_number 148
_space_group_name_Hall '-R 3'
_space_group_name_H-M_alt 'R -3 :H'
_atom_sites_solution_hydrogens geom
_audit_creation_date 2023-01-18
_audit_creation_method
;
Olex2 1.5
(compiled 2022.04.07 svn.rca3783a0 for OlexSys, GUI svn.r6498)
;
_audit_update_record
;
2024-10-19 deposited with the CCDC.	2024-12-11 downloaded from the CCDC.
;
_cell_angle_alpha 90
_cell_angle_beta 90
_cell_angle_gamma 120
_cell_formula_units_Z 3
_cell_length_a 32.5258(13)
_cell_length_b 32.5258(13)
_cell_length_c 16.6904(10)
_cell_measurement_reflns_used 9736
_cell_measurement_temperature 100(2)
_cell_measurement_theta_max 23.59
_cell_measurement_theta_min 2.17
_cell_volume 15291.6(13)
_computing_cell_refinement 'SAINT V8.40B (?, 2016)'
_computing_data_reduction 'SAINT V8.40B (?, 2016)'
_computing_molecular_graphics 'Olex2 1.5 (Dolomanov et al., 2009)'
_computing_publication_material 'Olex2 1.5 (Dolomanov et al., 2009)'
_computing_structure_refinement 'XL  (Sheldrick, 2008)'
_diffrn_ambient_temperature 100.00
_diffrn_measured_fraction_theta_full 0.999
_diffrn_measured_fraction_theta_max 0.998
_diffrn_measurement_device_type 'Bruker APEX-II CCD'
_diffrn_measurement_method '\f and \w scans'
_diffrn_radiation_type MoK\a
_diffrn_radiation_wavelength 0.71073
_diffrn_reflns_av_R_equivalents 0.0514
_diffrn_reflns_av_unetI/netI 0.0128
_diffrn_reflns_Laue_measured_fraction_full 0.999
_diffrn_reflns_Laue_measured_fraction_max 0.998
_diffrn_reflns_limit_h_max 40
_diffrn_reflns_limit_h_min -40
_diffrn_reflns_limit_k_max 40
_diffrn_reflns_limit_k_min -40
_diffrn_reflns_limit_l_max 20
_diffrn_reflns_limit_l_min -20
_diffrn_reflns_number 211782
_diffrn_reflns_point_group_measured_fraction_full 0.999
_diffrn_reflns_point_group_measured_fraction_max 0.998
_diffrn_reflns_theta_full 25.242
_diffrn_reflns_theta_max 26.403
_diffrn_reflns_theta_min 1.892
_diffrn_source_current 1.4
_diffrn_source_power 0.07
_diffrn_source_voltage 50.0
_diffrn_standards_number 0
_exptl_absorpt_coefficient_mu 1.240
_exptl_absorpt_correction_T_max 0.7454
_exptl_absorpt_correction_T_min 0.6429
_exptl_absorpt_correction_type multi-scan
_exptl_absorpt_process_details
;
SADABS-2016/2 (Bruker,2016/2) was used for absorption correction.
wR2(int) was 0.0733 before and 0.0550 after correction.
The Ratio of minimum to maximum transmission is 0.8625.
The \l/2 correction factor is Not present.
;
_exptl_crystal_density_diffrn 1.075
_exptl_crystal_description block
_exptl_crystal_F_000 4959
_exptl_crystal_size_max 0.081
_exptl_crystal_size_mid 0.072
_exptl_crystal_size_min 0.067
_refine_diff_density_max 1.671
_refine_diff_density_min -1.644
_refine_diff_density_rms 0.103
_refine_ls_extinction_method none
_refine_ls_goodness_of_fit_ref 1.134
_refine_ls_hydrogen_treatment constr
_refine_ls_matrix_type full
_refine_ls_number_parameters 230
_refine_ls_number_reflns 6982
_refine_ls_number_restraints 51
_refine_ls_restrained_S_all 1.159
_refine_ls_R_factor_all 0.1025
_refine_ls_R_factor_gt 0.0832
_refine_ls_shift/su_max 0.001
_refine_ls_shift/su_mean 0.000
_refine_ls_structure_factor_coef Fsqd
_refine_ls_weighting_details 'w=1/[\s^2^(Fo^2^)+(0.1302P)^2^+84.2387P] where P=(Fo^2^+2Fc^2^)/3'
_refine_ls_weighting_scheme calc
_refine_ls_wR_factor_gt 0.2523
_refine_ls_wR_factor_ref 0.2759
_reflns_Friedel_coverage 0.000
_reflns_number_gt 4867
_reflns_number_total 6982
_reflns_threshold_expression 'I > 2\s(I)'
_cod_data_source_file d4cc05628k2.cif
_cod_data_source_block mo_sr1223_0m_a
_cod_original_cell_volume 15291.6(15)
_cod_original_sg_symbol_H-M 'R -3'
_cod_database_code 7134188
_shelx_shelxl_version_number 2019/1
_shelx_space_group_comment
;
The symmetry employed for this shelxl refinement is uniquely defined
by the following loop, which should always be used as a source of
symmetry information in preference to the above space-group names.
They are only intended as comments.
;
_shelx_estimated_absorpt_t_max 0.922
_shelx_estimated_absorpt_t_min 0.906
_olex2_refinement_description
;
1. Fixed Uiso
 At 1.2 times of:
  All C(H) groups, All C(H,H) groups
 At 1.5 times of:
  All C(H,H,H) groups
2. Rigid bond restraints
 P2, Cl2, Cl1
 with sigma for 1-2 distances of 0.01 and sigma for 1-3 distances of 0.01
 C7, C16, C15
 with sigma for 1-2 distances of 0.01 and sigma for 1-3 distances of 0.01
 C9, C18, C17
 with sigma for 1-2 distances of 0.01 and sigma for 1-3 distances of 0.01
 C4, C15, C16, C17, C18
 with sigma for 1-2 distances of 0.01 and sigma for 1-3 distances of 0.01
 P2, Ag1
 with sigma for 1-2 distances of 0.001 and sigma for 1-3 distances of 0.001
3. Uiso/Uaniso restraints and constraints
Ag2 \\sim Cl2 \\sim Cl1: within 2A with sigma of 0.04 and sigma for terminal
atoms of 0.08 within 2A
C7 \\sim C16 \\sim C15: within 2A with sigma of 0.04 and sigma for terminal
atoms of 0.08 within 2A
C9 \\sim C17 \\sim C18: within 2A with sigma of 0.04 and sigma for terminal
atoms of 0.08 within 2A
C1 \\sim C16 \\sim C15: within 2A with sigma of 0.001 and sigma for terminal
atoms of 0.002 within 2A
P2 \\sim Ag1: within 2A with sigma of 0.001 and sigma for terminal atoms of
0.002 within 2A
Uanis(C17) \\sim Ueq, Uanis(C18) \\sim Ueq: with sigma of 0.01 and sigma for
terminal atoms of 0.01
Uanis(Ag1) \\sim Ueq: with sigma of 0.01 and sigma for terminal atoms of 0.02
4. Rigid body (RIGU) restrains
 P2, Ag1
 with sigma for 1-2 distances of 0.01 and sigma for 1-3 distances of 0.01
5.a Ternary CH refined with riding coordinates:
 C11(H11), C13(H13)
5.b Secondary CH2 refined with riding coordinates:
 C8(H8A,H8B)
5.c Aromatic/amide H refined with riding coordinates:
 C3(H3), C4(H4), C5(H5)
5.d Idealised Me refined as rotating group:
 C12(H12A,H12B,H12C), C14(H14A,H14B,H14C), C15(H15A,H15B,H15C), C16(H16A,H16B,
 H16C), C17(H17A,H17B,H17C), C18(H18A,H18B,H18C), C19(H19A,H19B,H19C), C20(H20A,
 H20B,H20C)
;
_smtbx_masks_void_probe_radius 1.2
_smtbx_masks_void_truncation_radius 1.4
_olex2_submission_special_instructions 'No special instructions were received'

loop_
_space_group_symop_operation_xyz
'x, y, z'
'-y, x-y, z'
'-x+y, -x, z'
'x+2/3, y+1/3, z+1/3'
'-y+2/3, x-y+1/3, z+1/3'
'-x+y+2/3, -x+1/3, z+1/3'
'x+1/3, y+2/3, z+2/3'
'-y+1/3, x-y+2/3, z+2/3'
'-x+y+1/3, -x+2/3, z+2/3'
'-x, -y, -z'
'y, -x+y, -z'
'x-y, x, -z'
'-x+2/3, -y+1/3, -z+1/3'
'y+2/3, -x+y+1/3, -z+1/3'
'x-y+2/3, x+1/3, -z+1/3'
'-x+1/3, -y+2/3, -z+2/3'
'y+1/3, -x+y+2/3, -z+2/3'
'x-y+1/3, x+2/3, -z+2/3'

loop_
_atom_site_label
_atom_site_type_symbol
_atom_site_fract_x
_atom_site_fract_y
_atom_site_fract_z
_atom_site_U_iso_or_equiv
_atom_site_adp_type
_atom_site_occupancy
_atom_site_site_symmetry_order
_atom_site_calc_flag
_atom_site_refinement_flags_posn
_atom_site_refinement_flags_adp
_atom_site_refinement_flags_occupancy
_atom_site_disorder_assembly
_atom_site_disorder_group
Ag1 Ag 0.39390(4) 0.73165(4) 0.58555(8) 0.1539(5) Uani 1 1 d . U . . .
Ag2 Ag 0.48134(2) 0.75278(2) 0.66373(4) 0.0868(3) Uani 1 1 d . . . . .
Cl1 Cl 0.333333 0.666667 0.666667 0.0904(13) Uani 1 6 d S T P . .
Cl2 Cl 0.333333 0.666667 0.4921(6) 0.198(4) Uani 1 3 d S T P . .
P2 P 0.46111(8) 0.81038(9) 0.61772(17) 0.1053(7) Uani 1 1 d . U . . .
N1 N 0.4826(2) 0.8753(2) 0.4964(5) 0.0980(19) Uani 1 1 d . . . . .
C1 C 0.4538(3) 0.8939(3) 0.5324(6) 0.098(2) Uani 1 1 d . . . . .
C2 C 0.4740(3) 0.9265(3) 0.5935(7) 0.107(3) Uani 1 1 d . . . . .
C3 C 0.4463(4) 0.9443(3) 0.6271(7) 0.115(3) Uani 1 1 d . . . . .
H3 H 0.458945 0.966624 0.669742 0.138 Uiso 1 1 calc R U . . .
C4 C 0.3992(3) 0.9296(3) 0.5985(7) 0.117(3) Uani 1 1 d . . . . .
H4 H 0.380730 0.941928 0.620736 0.140 Uiso 1 1 calc R U . . .
C5 C 0.3824(3) 0.8973(3) 0.5380(7) 0.109(3) Uani 1 1 d . . . . .
H5 H 0.351454 0.887265 0.518267 0.131 Uiso 1 1 calc R U . . .
C6 C 0.4079(3) 0.8778(3) 0.5032(6) 0.102(3) Uani 1 1 d . . . . .
C7 C 0.5135(4) 0.8984(4) 0.4235(7) 0.121(3) Uani 1 1 d . U . . .
C8 C 0.5292(4) 0.8635(4) 0.4070(7) 0.134(4) Uani 1 1 d . . . . .
H8A H 0.513959 0.846131 0.357087 0.161 Uiso 1 1 calc R U . . .
H8B H 0.563984 0.880737 0.398531 0.161 Uiso 1 1 calc R U . . .
C9 C 0.5175(4) 0.8299(4) 0.4716(7) 0.116(3) Uani 1 1 d . U . . .
C10 C 0.4852(3) 0.8385(3) 0.5263(6) 0.098(2) Uani 1 1 d . . . . .
C11 C 0.5231(3) 0.9435(3) 0.6308(8) 0.119(3) Uani 1 1 d . . . . .
H11 H 0.538680 0.928160 0.601488 0.142 Uiso 1 1 calc R U . . .
C12 C 0.5181(4) 0.9288(3) 0.7203(8) 0.131(4) Uani 1 1 d . . . . .
H12A H 0.549421 0.937513 0.741931 0.197 Uiso 1 1 calc R U . . .
H12B H 0.497034 0.894409 0.724880 0.197 Uiso 1 1 calc R U . . .
H12C H 0.504712 0.945200 0.750451 0.197 Uiso 1 1 calc R U . . .
C13 C 0.3845(3) 0.8403(3) 0.4415(7) 0.114(3) Uani 1 1 d . . . . .
H13 H 0.408301 0.832265 0.419818 0.137 Uiso 1 1 calc R U . . .
C14 C 0.3419(3) 0.7945(3) 0.4763(7) 0.121(3) Uani 1 1 d . . . . .
H14A H 0.324540 0.772552 0.432496 0.181 Uiso 1 1 calc R U . . .
H14B H 0.320706 0.802698 0.504936 0.181 Uiso 1 1 calc R U . . .
H14C H 0.353683 0.779357 0.513400 0.181 Uiso 1 1 calc R U . . .
C15 C 0.4837(5) 0.9010(7) 0.3531(10) 0.214(8) Uani 1 1 d . U . . .
H15A H 0.504827 0.924395 0.313763 0.321 Uiso 1 1 calc R U . . .
H15B H 0.461372 0.910464 0.373632 0.321 Uiso 1 1 calc R U . . .
H15C H 0.465932 0.869786 0.327522 0.321 Uiso 1 1 calc R U . . .
C16 C 0.5548(5) 0.9475(4) 0.4453(10) 0.174(5) Uani 1 1 d . U . . .
H16A H 0.578599 0.958752 0.402537 0.261 Uiso 1 1 calc R U . . .
H16B H 0.569184 0.945473 0.495607 0.261 Uiso 1 1 calc R U . . .
H16C H 0.542961 0.969756 0.451739 0.261 Uiso 1 1 calc R U . . .
C17 C 0.4928(6) 0.7811(5) 0.4386(9) 0.181(5) Uani 1 1 d . U . . .
H17A H 0.477951 0.758210 0.482353 0.271 Uiso 1 1 calc R U . . .
H17B H 0.515762 0.774932 0.410916 0.271 Uiso 1 1 calc R U . . .
H17C H 0.468323 0.777771 0.400663 0.271 Uiso 1 1 calc R U . . .
C18 C 0.5658(6) 0.8480(6) 0.5284(10) 0.186(5) Uani 1 1 d . U . . .
H18A H 0.556959 0.845301 0.585063 0.278 Uiso 1 1 calc R U . . .
H18B H 0.588862 0.881126 0.515820 0.278 Uiso 1 1 calc R U . . .
H18C H 0.579977 0.828096 0.517585 0.278 Uiso 1 1 calc R U . . .
C19 C 0.5544(4) 0.9977(3) 0.6229(9) 0.140(4) Uani 1 1 d . . . . .
H19A H 0.587596 1.006896 0.633451 0.211 Uiso 1 1 calc R U . . .
H19B H 0.544081 1.013284 0.661590 0.211 Uiso 1 1 calc R U . . .
H19C H 0.551659 1.007371 0.568463 0.211 Uiso 1 1 calc R U . . .
C20 C 0.3664(4) 0.8574(5) 0.3736(8) 0.150(5) Uani 1 1 d . . . . .
H20A H 0.360355 0.837058 0.326732 0.226 Uiso 1 1 calc R U . . .
H20B H 0.390154 0.890188 0.360103 0.226 Uiso 1 1 calc R U . . .
H20C H 0.336825 0.856186 0.389916 0.226 Uiso 1 1 calc R U . . .

loop_
_atom_site_aniso_label
_atom_site_aniso_U_11
_atom_site_aniso_U_22
_atom_site_aniso_U_33
_atom_site_aniso_U_23
_atom_site_aniso_U_13
_atom_site_aniso_U_12
Ag1 0.1283(7) 0.1375(7) 0.2429(12) -0.0582(7) -0.0585(7) 0.1017(6)
Ag2 0.0630(3) 0.0630(3) 0.1349(6) 0.0055(3) 0.0018(3) 0.0319(2)
Cl1 0.0554(12) 0.0554(12) 0.160(4) 0.000 0.000 0.0277(6)
Cl2 0.0879(18) 0.0879(18) 0.419(12) 0.000 0.000 0.0440(9)
P2 0.0863(12) 0.0887(10) 0.160(2) 0.0435(11) 0.0381(11) 0.0584(8)
N1 0.072(4) 0.076(4) 0.143(6) 0.026(4) 0.018(4) 0.034(3)
C1 0.084(5) 0.065(4) 0.150(7) 0.026(5) 0.018(5) 0.040(4)
C2 0.090(5) 0.052(4) 0.170(8) 0.024(5) 0.013(5) 0.029(4)
C3 0.117(7) 0.059(4) 0.166(9) 0.026(5) 0.008(6) 0.041(5)
C4 0.087(6) 0.068(5) 0.190(10) 0.027(6) 0.010(6) 0.036(4)
C5 0.072(4) 0.068(5) 0.185(9) 0.030(5) 0.013(5) 0.034(4)
C6 0.079(5) 0.069(4) 0.151(7) 0.024(5) 0.000(5) 0.031(4)
C7 0.097(6) 0.097(6) 0.167(8) 0.046(6) 0.036(5) 0.046(5)
C8 0.140(9) 0.101(7) 0.171(10) 0.045(7) 0.061(8) 0.067(7)
C9 0.114(6) 0.106(6) 0.149(8) 0.039(5) 0.044(5) 0.071(5)
C10 0.069(4) 0.062(4) 0.163(8) 0.018(4) 0.011(4) 0.032(3)
C11 0.082(5) 0.067(4) 0.196(10) 0.006(6) -0.006(6) 0.029(4)
C12 0.087(6) 0.070(5) 0.211(12) 0.007(6) -0.028(7) 0.021(4)
C13 0.088(6) 0.098(6) 0.156(8) 0.029(6) 0.000(5) 0.046(5)
C14 0.078(5) 0.092(6) 0.173(9) 0.018(6) -0.001(5) 0.027(5)
C15 0.151(11) 0.30(2) 0.205(13) 0.144(13) 0.061(7) 0.121(12)
C16 0.148(9) 0.081(6) 0.252(14) 0.034(7) 0.099(8) 0.026(6)
C17 0.203(9) 0.138(7) 0.191(8) -0.001(6) 0.064(6) 0.078(6)
C18 0.149(7) 0.213(10) 0.205(9) 0.020(7) 0.018(6) 0.097(7)
C19 0.095(7) 0.077(6) 0.216(12) 0.016(7) -0.009(7) 0.018(5)
C20 0.111(8) 0.140(10) 0.184(11) 0.046(8) -0.026(7) 0.051(7)

loop_
_atom_type_symbol
_atom_type_description
_atom_type_scat_dispersion_real
_atom_type_scat_dispersion_imag
_atom_type_scat_source
C C 0.0033 0.0016 'International Tables Vol C Tables 4.2.6.8 and 6.1.1.4'
H H 0.0000 0.0000 'International Tables Vol C Tables 4.2.6.8 and 6.1.1.4'
Ag Ag -0.8971 1.1015 'International Tables Vol C Tables 4.2.6.8 and 6.1.1.4'
Cl Cl 0.1484 0.1585 'International Tables Vol C Tables 4.2.6.8 and 6.1.1.4'
N N 0.0061 0.0033 'International Tables Vol C Tables 4.2.6.8 and 6.1.1.4'
P P 0.1023 0.0942 'International Tables Vol C Tables 4.2.6.8 and 6.1.1.4'

loop_
_geom_angle_atom_site_label_1
_geom_angle_atom_site_label_2
_geom_angle_atom_site_label_3
_geom_angle
_geom_angle_site_symmetry_1
_geom_angle_site_symmetry_3
_geom_angle_publ_flag
Ag2 Ag1 Ag2 90.30(3) . 15_556 ?
Cl1 Ag1 Ag2 103.13(4) . . ?
Cl1 Ag1 Ag2 99.21(4) . 15_556 ?
Cl1 Ag1 Cl2 70.8(2) . . ?
Cl1 Ag1 P2 133.69(8) . . ?
Cl2 Ag1 Ag2 136.83(3) . . ?
Cl2 Ag1 Ag2 132.70(3) . 15_556 ?
P2 Ag1 Ag2 50.17(5) . 15_556 ?
P2 Ag1 Ag2 52.73(5) . . ?
P2 Ag1 Cl2 155.0(2) . . ?
Ag1 Ag2 Ag1 70.08(6) . 14_456 ?
P2 Ag2 Ag1 54.45(7) . . ?
P2 Ag2 Ag1 52.40(7) 14_456 14_456 ?
P2 Ag2 Ag1 110.99(6) 14_456 . ?
P2 Ag2 Ag1 111.17(6) . 14_456 ?
P2 Ag2 P2 163.21(11) 14_456 . ?
Ag1 Cl1 Ag1 92.47(3) 13_566 14_456 ?
Ag1 Cl1 Ag1 87.54(3) 13_566 3_565 ?
Ag1 Cl1 Ag1 87.53(3) 2_665 15_556 ?
Ag1 Cl1 Ag1 92.47(3) 2_665 3_565 ?
Ag1 Cl1 Ag1 87.53(4) 2_665 13_566 ?
Ag1 Cl1 Ag1 87.54(3) 14_456 3_565 ?
Ag1 Cl1 Ag1 92.46(3) 15_556 13_566 ?
Ag1 Cl1 Ag1 87.53(4) . 14_456 ?
Ag1 Cl1 Ag1 87.53(4) 15_556 . ?
Ag1 Cl1 Ag1 180.0 15_556 3_565 ?
Ag1 Cl1 Ag1 180.0 13_566 . ?
Ag1 Cl1 Ag1 92.47(3) . 3_565 ?
Ag1 Cl1 Ag1 180.0 2_665 14_456 ?
Ag1 Cl1 Ag1 92.47(3) 15_556 14_456 ?
Ag1 Cl1 Ag1 92.47(3) 2_665 . ?
Ag1 Cl2 Ag1 87.1(3) 2_665 . ?
Ag1 Cl2 Ag1 87.1(3) . 3_565 ?
Ag1 Cl2 Ag1 87.1(3) 2_665 3_565 ?
Ag2 P2 Ag1 77.44(7) 15_556 . ?
Ag2 P2 Ag1 72.82(7) . . ?
Ag2 P2 Ag2 122.39(9) 15_556 . ?
C10 P2 Ag1 106.7(3) . . ?
C10 P2 Ag2 117.9(3) . 15_556 ?
C10 P2 Ag2 117.4(3) . . ?
C1 N1 C7 121.5(7) . . ?
C10 N1 C1 123.6(7) . . ?
C10 N1 C7 114.8(7) . . ?
C2 C1 N1 117.5(8) . . ?
C2 C1 C6 123.6(8) . . ?
C6 C1 N1 118.9(9) . . ?
C1 C2 C3 117.0(9) . . ?
C1 C2 C11 125.9(9) . . ?
C3 C2 C11 117.0(10) . . ?
C2 C3 H3 119.2 . . ?
C2 C3 C4 121.6(10) . . ?
C4 C3 H3 119.2 . . ?
C3 C4 H4 121.5 . . ?
C5 C4 C3 117.0(10) . . ?
C5 C4 H4 121.5 . . ?
C4 C5 H5 118.0 . . ?
C4 C5 C6 124.0(9) . . ?
C6 C5 H5 118.0 . . ?
C1 C6 C13 124.1(9) . . ?
C5 C6 C1 116.7(9) . . ?
C5 C6 C13 119.0(9) . . ?
N1 C7 C15 110.9(8) . . ?
N1 C7 C16 110.1(10) . . ?
C8 C7 N1 99.5(7) . . ?
C8 C7 C15 111.4(13) . . ?
C8 C7 C16 112.6(10) . . ?
C16 C7 C15 111.7(11) . . ?
C7 C8 H8A 109.1 . . ?
C7 C8 H8B 109.1 . . ?
H8A C8 H8B 107.9 . . ?
C9 C8 C7 112.3(9) . . ?
C9 C8 H8A 109.1 . . ?
C9 C8 H8B 109.1 . . ?
C8 C9 C10 104.7(8) . . ?
C8 C9 C17 109.3(11) . . ?
C8 C9 C18 108.2(10) . . ?
C10 C9 C18 102.1(9) . . ?
C17 C9 C10 111.5(9) . . ?
C17 C9 C18 119.9(11) . . ?
N1 C10 P2 125.4(7) . . ?
N1 C10 C9 107.4(7) . . ?
C9 C10 P2 126.8(6) . . ?
C2 C11 H11 108.5 . . ?
C2 C11 C12 110.5(8) . . ?
C2 C11 C19 110.6(8) . . ?
C12 C11 H11 108.5 . . ?
C19 C11 H11 108.5 . . ?
C19 C11 C12 110.1(10) . . ?
C11 C12 H12A 109.5 . . ?
C11 C12 H12B 109.5 . . ?
C11 C12 H12C 109.5 . . ?
H12A C12 H12B 109.5 . . ?
H12A C12 H12C 109.5 . . ?
H12B C12 H12C 109.5 . . ?
C6 C13 H13 108.7 . . ?
C6 C13 C14 112.0(9) . . ?
C6 C13 C20 110.6(9) . . ?
C14 C13 H13 108.7 . . ?
C20 C13 H13 108.7 . . ?
C20 C13 C14 108.0(8) . . ?
C13 C14 H14A 109.5 . . ?
C13 C14 H14B 109.5 . . ?
C13 C14 H14C 109.5 . . ?
H14A C14 H14B 109.5 . . ?
H14A C14 H14C 109.5 . . ?
H14B C14 H14C 109.5 . . ?
C7 C15 H15A 109.5 . . ?
C7 C15 H15B 109.5 . . ?
C7 C15 H15C 109.5 . . ?
H15A C15 H15B 109.5 . . ?
H15A C15 H15C 109.5 . . ?
H15B C15 H15C 109.5 . . ?
C7 C16 H16A 109.5 . . ?
C7 C16 H16B 109.5 . . ?
C7 C16 H16C 109.5 . . ?
H16A C16 H16B 109.5 . . ?
H16A C16 H16C 109.5 . . ?
H16B C16 H16C 109.5 . . ?
C9 C17 H17A 109.5 . . ?
C9 C17 H17B 109.5 . . ?
C9 C17 H17C 109.5 . . ?
H17A C17 H17B 109.5 . . ?
H17A C17 H17C 109.5 . . ?
H17B C17 H17C 109.5 . . ?
C9 C18 H18A 109.5 . . ?
C9 C18 H18B 109.5 . . ?
C9 C18 H18C 109.5 . . ?
H18A C18 H18B 109.5 . . ?
H18A C18 H18C 109.5 . . ?
H18B C18 H18C 109.5 . . ?
C11 C19 H19A 109.5 . . ?
C11 C19 H19B 109.5 . . ?
C11 C19 H19C 109.5 . . ?
H19A C19 H19B 109.5 . . ?
H19A C19 H19C 109.5 . . ?
H19B C19 H19C 109.5 . . ?
C13 C20 H20A 109.5 . . ?
C13 C20 H20B 109.5 . . ?
C13 C20 H20C 109.5 . . ?
H20A C20 H20B 109.5 . . ?
H20A C20 H20C 109.5 . . ?
H20B C20 H20C 109.5 . . ?

loop_
_geom_bond_atom_site_label_1
_geom_bond_atom_site_label_2
_geom_bond_distance
_geom_bond_site_symmetry_2
_geom_bond_publ_flag
Ag1 Ag2 3.0244(10) 15_556 ?
Ag1 Ag2 2.8826(10) . ?
Ag1 Cl1 2.4530(14) . ?
Ag1 Cl2 2.572(7) . ?
Ag1 P2 2.455(3) . ?
Ag2 P2 2.379(2) 14_456 ?
Ag2 P2 2.401(2) . ?
P2 C10 1.750(9) . ?
N1 C1 1.471(10) . ?
N1 C7 1.518(12) . ?
N1 C10 1.339(10) . ?
C1 C2 1.379(13) . ?
C1 C6 1.401(12) . ?
C2 C3 1.411(13) . ?
C2 C11 1.535(13) . ?
C3 H3 0.9500 . ?
C3 C4 1.436(14) . ?
C4 H4 0.9500 . ?
C4 C5 1.360(15) . ?
C5 H5 0.9500 . ?
C5 C6 1.396(13) . ?
C6 C13 1.483(14) . ?
C7 C8 1.484(14) . ?
C7 C15 1.552(18) . ?
C7 C16 1.530(16) . ?
C8 H8A 0.9900 . ?
C8 H8B 0.9900 . ?
C8 C9 1.445(13) . ?
C9 C10 1.519(12) . ?
C9 C17 1.482(17) . ?
C9 C18 1.670(19) . ?
C11 H11 1.0000 . ?
C11 C12 1.551(16) . ?
C11 C19 1.538(12) . ?
C12 H12A 0.9800 . ?
C12 H12B 0.9800 . ?
C12 H12C 0.9800 . ?
C13 H13 1.0000 . ?
C13 C14 1.552(13) . ?
C13 C20 1.508(13) . ?
C14 H14A 0.9800 . ?
C14 H14B 0.9800 . ?
C14 H14C 0.9800 . ?
C15 H15A 0.9800 . ?
C15 H15B 0.9800 . ?
C15 H15C 0.9800 . ?
C16 H16A 0.9800 . ?
C16 H16B 0.9800 . ?
C16 H16C 0.9800 . ?
C17 H17A 0.9800 . ?
C17 H17B 0.9800 . ?
C17 H17C 0.9800 . ?
C18 H18A 0.9800 . ?
C18 H18B 0.9800 . ?
C18 H18C 0.9800 . ?
C19 H19A 0.9800 . ?
C19 H19B 0.9800 . ?
C19 H19C 0.9800 . ?
C20 H20A 0.9800 . ?
C20 H20B 0.9800 . ?
C20 H20C 0.9800 . ?

loop_
_geom_torsion_atom_site_label_1
_geom_torsion_atom_site_label_2
_geom_torsion_atom_site_label_3
_geom_torsion_atom_site_label_4
_geom_torsion
_geom_torsion_site_symmetry_1
_geom_torsion_site_symmetry_2
_geom_torsion_site_symmetry_3
_geom_torsion_site_symmetry_4
_geom_torsion_publ_flag
Ag1 P2 C10 N1 109.7(7) . . . . ?
Ag1 P2 C10 C9 -78.1(9) . . . . ?
Ag2 P2 C10 N1 -171.3(6) . . . . ?
Ag2 P2 C10 N1 25.4(9) 15_556 . . . ?
Ag2 P2 C10 C9 0.8(10) . . . . ?
Ag2 P2 C10 C9 -162.5(8) 15_556 . . . ?
N1 C1 C2 C3 179.6(7) . . . . ?
N1 C1 C2 C11 -3.4(12) . . . . ?
N1 C1 C6 C5 -178.7(7) . . . . ?
N1 C1 C6 C13 4.6(12) . . . . ?
N1 C7 C8 C9 -11.1(14) . . . . ?
C1 N1 C7 C8 -173.6(9) . . . . ?
C1 N1 C7 C15 -56.2(14) . . . . ?
C1 N1 C7 C16 68.0(12) . . . . ?
C1 N1 C10 P2 -7.6(13) . . . . ?
C1 N1 C10 C9 179.0(9) . . . . ?
C1 C2 C3 C4 -0.7(12) . . . . ?
C1 C2 C11 C12 -116.1(10) . . . . ?
C1 C2 C11 C19 121.8(10) . . . . ?
C1 C6 C13 C14 112.3(10) . . . . ?
C1 C6 C13 C20 -127.2(10) . . . . ?
C2 C1 C6 C5 1.3(12) . . . . ?
C2 C1 C6 C13 -175.5(8) . . . . ?
C2 C3 C4 C5 0.7(13) . . . . ?
C3 C2 C11 C12 61.0(10) . . . . ?
C3 C2 C11 C19 -61.2(13) . . . . ?
C3 C4 C5 C6 0.2(13) . . . . ?
C4 C5 C6 C1 -1.2(13) . . . . ?
C4 C5 C6 C13 175.7(8) . . . . ?
C5 C6 C13 C14 -64.4(11) . . . . ?
C5 C6 C13 C20 56.2(12) . . . . ?
C6 C1 C2 C3 -0.4(12) . . . . ?
C6 C1 C2 C11 176.7(8) . . . . ?
C7 N1 C1 C2 -92.1(10) . . . . ?
C7 N1 C1 C6 87.8(10) . . . . ?
C7 N1 C10 P2 169.9(7) . . . . ?
C7 N1 C10 C9 -3.5(11) . . . . ?
C7 C8 C9 C10 9.8(14) . . . . ?
C7 C8 C9 C17 129.3(12) . . . . ?
C7 C8 C9 C18 -98.5(12) . . . . ?
C8 C9 C10 P2 -177.0(8) . . . . ?
C8 C9 C10 N1 -3.7(12) . . . . ?
C10 N1 C1 C2 85.2(10) . . . . ?
C10 N1 C1 C6 -94.9(11) . . . . ?
C10 N1 C7 C8 8.9(12) . . . . ?
C10 N1 C7 C15 126.3(12) . . . . ?
C10 N1 C7 C16 -109.6(11) . . . . ?
C11 C2 C3 C4 -178.0(8) . . . . ?
C15 C7 C8 C9 -128.1(12) . . . . ?
C16 C7 C8 C9 105.5(12) . . . . ?
C17 C9 C10 P2 65.0(14) . . . . ?
C17 C9 C10 N1 -121.8(11) . . . . ?
C18 C9 C10 P2 -64.3(11) . . . . ?
C18 C9 C10 N1 109.0(9) . . . . ?

loop_
_smtbx_masks_void_nr
_smtbx_masks_void_average_x
_smtbx_masks_void_average_y
_smtbx_masks_void_average_z
_smtbx_masks_void_volume
_smtbx_masks_void_count_electrons
_smtbx_masks_void_content
1 -0.659 -0.273 -0.204 7858.1 575.7 ?
